data_4122041
loop_
_publ_author_name
'Liedtke, Ren\'e'
'Scheidt, Felix'
'Ren, Jinjun'
'Schirmer, Birgitta'
'Cardenas, Allan Jay P.'
'Daniliuc, Constantin G.'
'Eckert, Hellmut'
'Warren, Timothy H.'
'Grimme, Stefan'
'Kehr, Gerald'
'Erker, Gerhard'

_publ_section_title
;
 Frustrated lewis pair modification by 1,1-carboboration: disclosure of a
 phosphine oxide triggered nitrogen monoxide addition to an intramolecular
 p/b frustrated lewis pair.
;
_journal_issue 25
_journal_name_full 'Journal of the American Chemical Society'
_journal_page_first 9014
_journal_page_last 9027
_journal_paper_doi 10.1021/ja5028293
_journal_volume 136
_journal_year 2014
_chemical_formula_sum 'C49 H45 B F10 N O2 P2 Si'
_chemical_formula_weight 970.70
_chemical_name_systematic
; 
 ? 
;
_space_group_IT_number 14
_symmetry_cell_setting monoclinic
_symmetry_space_group_name_Hall '-P 2ybc'
_symmetry_space_group_name_H-M 'P 1 21/c 1'
_atom_sites_solution_hydrogens geom
_atom_sites_solution_primary direct
_atom_sites_solution_secondary difmap
_audit_creation_method SHELXL-97
_cell_angle_alpha 90.00
_cell_angle_beta 94.329(4)
_cell_angle_gamma 90.00
_cell_formula_units_Z 4
_cell_length_a 13.3931(8)
_cell_length_b 23.7899(8)
_cell_length_c 17.4115(14)
_cell_measurement_reflns_used 9288
_cell_measurement_temperature 223(2)
_cell_measurement_theta_max 68.25
_cell_measurement_theta_min 0.88
_cell_volume 5531.8(6)
_computing_cell_refinement 'Collect (Nonius B.V., 1998)'
_computing_data_collection 'Collect (Nonius B.V., 1998)'
_computing_data_reduction 'Denzo-SMN (Otwinowski & Minor, 1997)'
_computing_molecular_graphics 'XP (BrukerAXS, 2000)'
_computing_publication_material 'SHELXL-97 (Sheldrick, 1997)'
_computing_structure_refinement 'SHELXL-97 (Sheldrick, 1997)'
_computing_structure_solution 'SHELXS-97 (Sheldrick, 1990)'
_diffrn_ambient_temperature 223(2)
_diffrn_measured_fraction_theta_full 0.968
_diffrn_measured_fraction_theta_max 0.968
_diffrn_measurement_device_type 'Nonius KappaCCD APEXII'
_diffrn_measurement_method '\W and \f scans'
_diffrn_radiation_monochromator graphite
_diffrn_radiation_source 'fine-focus sealed tube'
_diffrn_radiation_type CuK\a
_diffrn_radiation_wavelength 1.54178
_diffrn_reflns_av_R_equivalents 0.036
_diffrn_reflns_av_sigmaI/netI 0.0197
_diffrn_reflns_limit_h_max 15
_diffrn_reflns_limit_h_min 0
_diffrn_reflns_limit_k_max 28
_diffrn_reflns_limit_k_min 0
_diffrn_reflns_limit_l_max 20
_diffrn_reflns_limit_l_min -20
_diffrn_reflns_number 48725
_diffrn_reflns_theta_full 66.82
_diffrn_reflns_theta_max 66.82
_diffrn_reflns_theta_min 4.51
_exptl_absorpt_coefficient_mu 1.516
_exptl_absorpt_correction_T_max 0.8390
_exptl_absorpt_correction_T_min 0.7031
_exptl_absorpt_correction_type multi-scan
_exptl_absorpt_process_details 'denzo (Otwinowski, Borek, Majewski & Minor, 2003)'
_exptl_crystal_colour 'pale blue'
_exptl_crystal_density_diffrn 1.166
_exptl_crystal_density_method 'not measured'
_exptl_crystal_description prism
_exptl_crystal_F_000 2004
_exptl_crystal_size_max 0.25
_exptl_crystal_size_mid 0.20
_exptl_crystal_size_min 0.12
_refine_diff_density_max 0.273
_refine_diff_density_min -0.285
_refine_diff_density_rms 0.047
_refine_ls_extinction_method none
_refine_ls_goodness_of_fit_ref 1.056
_refine_ls_hydrogen_treatment constr
_refine_ls_matrix_type full
_refine_ls_number_parameters 604
_refine_ls_number_reflns 9515
_refine_ls_number_restraints 6
_refine_ls_restrained_S_all 1.060
_refine_ls_R_factor_all 0.0487
_refine_ls_R_factor_gt 0.0455
_refine_ls_shift/su_max 0.001
_refine_ls_shift/su_mean 0.000
_refine_ls_structure_factor_coef Fsqd
_refine_ls_weighting_details 'calc w=1/[\s^2^(Fo^2^)+(0.0937P)^2^+1.3311P] where P=(Fo^2^+2Fc^2^)/3'
_refine_ls_weighting_scheme calc
_refine_ls_wR_factor_gt 0.1391
_refine_ls_wR_factor_ref 0.1425
_reflns_number_gt 8616
_reflns_number_total 9515
_reflns_threshold_expression >2sigma(I)
_cod_data_source_file ja5028293_si_003.cif
_cod_data_source_block erk6962
_cod_depositor_comments 'Adding full bibliography for 4122035--4122048.cif.'
_cod_original_sg_symbol_H-M P21/c
_cod_database_code 4122041

loop_
_symmetry_equiv_pos_as_xyz
'x, y, z'
'-x, y+1/2, -z+1/2'
'-x, -y, -z'
'x, -y-1/2, z-1/2'

loop_
_atom_site_label
_atom_site_type_symbol
_atom_site_fract_x
_atom_site_fract_y
_atom_site_fract_z
_atom_site_U_iso_or_equiv
_atom_site_adp_type
_atom_site_occupancy
_atom_site_symmetry_multiplicity
_atom_site_calc_flag
_atom_site_refinement_flags
P1 P 0.80187(3) 0.116651(18) 0.07024(2) 0.04044(13) Uani 1 1 d .
P2 P 0.33196(3) 0.203193(18) 0.00771(2) 0.04028(13) Uani 1 1 d .
Si1 Si 0.60939(4) 0.09294(2) 0.16673(3) 0.04898(15) Uani 1 1 d .
B1 B 0.70736(14) 0.19323(8) -0.02810(11) 0.0393(4) Uani 1 1 d .
N1 N 0.80375(11) 0.15653(6) -0.01022(8) 0.0420(3) Uani 1 1 d .
O1 O 0.87873(10) 0.15255(6) -0.05240(9) 0.0601(4) Uani 1 1 d .
O2 O 0.30345(9) 0.16972(6) 0.07491(7) 0.0491(3) Uani 1 1 d .
C1 C 0.67694(12) 0.13190(7) 0.09063(9) 0.0390(3) Uani 1 1 d .
C2 C 0.63739(12) 0.17031(7) 0.03837(9) 0.0373(3) Uani 1 1 d .
C3 C 0.53472(12) 0.19518(7) 0.04823(10) 0.0402(4) Uani 1 1 d .
H3A H 0.5412 0.2361 0.0523 0.048 Uiso 1 1 calc R
H3B H 0.5111 0.1814 0.0967 0.048 Uiso 1 1 calc R
C4 C 0.45580(12) 0.18132(7) -0.01727(10) 0.0412(4) Uani 1 1 d .
H4A H 0.4557 0.1408 -0.0272 0.049 Uiso 1 1 calc R
H4B H 0.4724 0.2006 -0.0644 0.049 Uiso 1 1 calc R
C5 C 0.69299(19) 0.03836(10) 0.21333(15) 0.0711(6) Uani 1 1 d .
H5A H 0.6580 0.0187 0.2521 0.107 Uiso 1 1 calc R
H5B H 0.7526 0.0561 0.2375 0.107 Uiso 1 1 calc R
H5C H 0.7120 0.0118 0.1748 0.107 Uiso 1 1 calc R
C6 C 0.5717(2) 0.14204(13) 0.24305(14) 0.0814(8) Uani 1 1 d .
H6A H 0.5222 0.1683 0.2209 0.122 Uiso 1 1 calc R
H6B H 0.6300 0.1626 0.2643 0.122 Uiso 1 1 calc R
H6C H 0.5434 0.1207 0.2837 0.122 Uiso 1 1 calc R
C7 C 0.4980(2) 0.05809(12) 0.11821(17) 0.0816(8) Uani 1 1 d .
H7A H 0.5175 0.0376 0.0735 0.122 Uiso 1 1 calc R
H7B H 0.4484 0.0862 0.1020 0.122 Uiso 1 1 calc R
H7C H 0.4698 0.0321 0.1537 0.122 Uiso 1 1 calc R
C11 C 0.82654(14) 0.04449(7) 0.04893(11) 0.0476(4) Uani 1 1 d .
C12 C 0.90732(18) 0.01562(9) 0.08402(15) 0.0668(6) Uani 1 1 d .
H12 H 0.9529 0.0340 0.1192 0.080 Uiso 1 1 calc R
C13 C 0.9204(2) -0.04091(10) 0.06670(18) 0.0787(7) Uani 1 1 d .
H13 H 0.9761 -0.0604 0.0893 0.094 Uiso 1 1 calc R
C14 C 0.85392(19) -0.06794(9) 0.01784(16) 0.0712(7) Uani 1 1 d .
H14 H 0.8630 -0.1063 0.0073 0.085 Uiso 1 1 calc R
C15 C 0.7744(2) -0.04031(11) -0.0160(2) 0.0926(9) Uani 1 1 d .
H15 H 0.7282 -0.0595 -0.0498 0.111 Uiso 1 1 calc R
C16 C 0.7607(2) 0.01642(10) -0.00109(18) 0.0791(7) Uani 1 1 d .
H16 H 0.7057 0.0356 -0.0255 0.095 Uiso 1 1 calc R
C21 C 0.89698(14) 0.13987(7) 0.14090(11) 0.0468(4) Uani 1 1 d .
C22 C 0.87510(17) 0.15569(10) 0.21404(13) 0.0613(5) Uani 1 1 d .
H22 H 0.8086 0.1553 0.2279 0.074 Uiso 1 1 calc R
C23 C 0.9523(2) 0.17215(14) 0.26691(17) 0.0851(8) Uani 1 1 d .
H23 H 0.9384 0.1821 0.3173 0.102 Uiso 1 1 calc R
C24 C 1.0497(2) 0.17399(13) 0.24572(18) 0.0837(8) Uani 1 1 d .
H24 H 1.1015 0.1853 0.2818 0.100 Uiso 1 1 calc R
C25 C 1.07143(17) 0.15946(10) 0.17254(17) 0.0705(6) Uani 1 1 d .
H25 H 1.1378 0.1610 0.1584 0.085 Uiso 1 1 calc R
C26 C 0.99540(15) 0.14260(9) 0.11994(14) 0.0598(5) Uani 1 1 d .
H26 H 1.0099 0.1329 0.0696 0.072 Uiso 1 1 calc R
C31 C 0.23535(13) 0.19565(8) -0.07156(11) 0.0452(4) Uani 1 1 d .
C32 C 0.14240(14) 0.22161(8) -0.05988(12) 0.0519(5) Uani 1 1 d .
C33 C 0.06247(16) 0.21377(10) -0.11489(15) 0.0639(6) Uani 1 1 d .
H33 H 0.0008 0.2308 -0.1069 0.077 Uiso 1 1 calc R
C34 C 0.06980(17) 0.18243(11) -0.17995(15) 0.0683(6) Uani 1 1 d .
C35 C 0.16069(17) 0.15697(10) -0.19070(13) 0.0614(5) Uani 1 1 d .
H35 H 0.1668 0.1357 -0.2356 0.074 Uiso 1 1 calc R
C36 C 0.24349(14) 0.16174(8) -0.13747(11) 0.0490(4) Uani 1 1 d .
C37 C 0.12313(16) 0.25725(11) 0.00895(14) 0.0661(6) Uani 1 1 d .
H37A H 0.1475 0.2951 0.0013 0.099 Uiso 1 1 calc R
H37B H 0.1577 0.2412 0.0548 0.099 Uiso 1 1 calc R
H37C H 0.0518 0.2584 0.0151 0.099 Uiso 1 1 calc R
C38 C -0.0189(2) 0.17477(16) -0.2383(2) 0.1054(11) Uani 1 1 d .
H38A H -0.0761 0.1616 -0.2123 0.158 Uiso 1 1 calc R
H38B H -0.0024 0.1474 -0.2766 0.158 Uiso 1 1 calc R
H38C H -0.0351 0.2104 -0.2633 0.158 Uiso 1 1 calc R
C39 C 0.33460(16) 0.12809(10) -0.15421(12) 0.0589(5) Uani 1 1 d .
H39A H 0.3907 0.1533 -0.1593 0.088 Uiso 1 1 calc R
H39B H 0.3210 0.1073 -0.2018 0.088 Uiso 1 1 calc R
H39C H 0.3508 0.1020 -0.1123 0.088 Uiso 1 1 calc R
C41 C 0.34865(13) 0.27850(8) 0.02567(11) 0.0456(4) Uani 1 1 d .
C42 C 0.35768(14) 0.31600(8) -0.03637(12) 0.0502(4) Uani 1 1 d .
C43 C 0.37375(17) 0.37302(9) -0.02006(15) 0.0647(6) Uani 1 1 d .
H43 H 0.3796 0.3979 -0.0614 0.078 Uiso 1 1 calc R
C44 C 0.3813(2) 0.39425(10) 0.05328(16) 0.0728(6) Uani 1 1 d .
C45 C 0.3712(2) 0.35697(10) 0.11327(15) 0.0690(6) Uani 1 1 d .
H45 H 0.3748 0.3710 0.1639 0.083 Uiso 1 1 calc R
C46 C 0.35604(16) 0.29957(9) 0.10194(12) 0.0544(5) Uani 1 1 d .
C47 C 0.34909(16) 0.29943(9) -0.12046(12) 0.0569(5) Uani 1 1 d .
H47A H 0.2791 0.2945 -0.1378 0.085 Uiso 1 1 calc R
H47B H 0.3847 0.2644 -0.1269 0.085 Uiso 1 1 calc R
H47C H 0.3780 0.3287 -0.1506 0.085 Uiso 1 1 calc R
C48 C 0.4005(3) 0.45600(12) 0.0687(2) 0.1107(11) Uani 1 1 d .
H48A H 0.3379 0.4745 0.0778 0.166 Uiso 1 1 calc R
H48B H 0.4286 0.4729 0.0244 0.166 Uiso 1 1 calc R
H48C H 0.4472 0.4602 0.1137 0.166 Uiso 1 1 calc R
C49 C 0.3475(2) 0.26470(11) 0.17339(13) 0.0732(7) Uani 1 1 d .
H49A H 0.3673 0.2871 0.2185 0.110 Uiso 1 1 calc R
H49B H 0.3909 0.2321 0.1718 0.110 Uiso 1 1 calc R
H49C H 0.2787 0.2524 0.1758 0.110 Uiso 1 1 calc R
C51 C 0.67268(13) 0.17876(7) -0.11881(10) 0.0427(4) Uani 1 1 d .
F52 F 0.58379(8) 0.09611(4) -0.08910(6) 0.0513(3) Uani 1 1 d .
C52 C 0.61705(13) 0.13158(8) -0.14234(10) 0.0454(4) Uani 1 1 d .
F53 F 0.53759(11) 0.07087(6) -0.23543(7) 0.0722(4) Uani 1 1 d .
C53 C 0.59327(15) 0.11676(9) -0.21785(11) 0.0547(5) Uani 1 1 d .
F54 F 0.60656(13) 0.13541(8) -0.34987(7) 0.0898(5) Uani 1 1 d .
C54 C 0.62702(18) 0.14945(11) -0.27570(11) 0.0628(5) Uani 1 1 d .
F55 F 0.71904(13) 0.22802(7) -0.31203(7) 0.0853(4) Uani 1 1 d .
C55 C 0.68446(18) 0.19577(10) -0.25639(12) 0.0605(5) Uani 1 1 d .
F56 F 0.76491(10) 0.25492(5) -0.16711(7) 0.0637(3) Uani 1 1 d .
C56 C 0.70592(15) 0.20915(8) -0.18001(11) 0.0504(4) Uani 1 1 d .
C61 C 0.72676(13) 0.26095(7) -0.01395(10) 0.0408(4) Uani 1 1 d .
F62 F 0.57679(8) 0.28441(5) -0.08755(7) 0.0562(3) Uani 1 1 d .
C62 C 0.65940(14) 0.30103(7) -0.04404(11) 0.0447(4) Uani 1 1 d .
F63 F 0.60283(10) 0.39455(5) -0.06615(8) 0.0716(4) Uani 1 1 d .
C63 C 0.67120(16) 0.35821(8) -0.03481(12) 0.0529(5) Uani 1 1 d .
F64 F 0.76726(15) 0.43349(5) 0.01748(11) 0.1031(6) Uani 1 1 d .
C64 C 0.75428(19) 0.37793(8) 0.00725(14) 0.0651(6) Uani 1 1 d .
F65 F 0.90468(14) 0.35928(6) 0.08148(11) 0.1025(6) Uani 1 1 d U
C65 C 0.82325(18) 0.34057(9) 0.03931(14) 0.0644(6) Uani 1 1 d .
F66 F 0.87829(9) 0.25000(5) 0.06480(8) 0.0640(3) Uani 1 1 d .
C66 C 0.80785(14) 0.28376(8) 0.02891(11) 0.0485(4) Uani 1 1 d .

loop_
_atom_site_aniso_label
_atom_site_aniso_U_11
_atom_site_aniso_U_22
_atom_site_aniso_U_33
_atom_site_aniso_U_23
_atom_site_aniso_U_13
_atom_site_aniso_U_12
P1 0.0382(2) 0.0368(2) 0.0461(3) 0.00040(17) 0.00171(18) 0.00293(16)
P2 0.0360(2) 0.0423(2) 0.0425(2) 0.00254(17) 0.00285(17) 0.00152(16)
Si1 0.0502(3) 0.0512(3) 0.0460(3) 0.0099(2) 0.0068(2) 0.0000(2)
B1 0.0363(9) 0.0391(9) 0.0425(10) 0.0016(8) 0.0032(7) -0.0003(7)
N1 0.0376(7) 0.0417(7) 0.0472(8) 0.0014(6) 0.0068(6) 0.0019(6)
O1 0.0465(7) 0.0704(9) 0.0656(9) 0.0088(7) 0.0193(6) 0.0086(6)
O2 0.0480(7) 0.0517(7) 0.0481(7) 0.0073(5) 0.0066(5) -0.0003(5)
C1 0.0396(9) 0.0361(8) 0.0411(8) -0.0009(7) 0.0009(7) 0.0010(6)
C2 0.0369(8) 0.0364(8) 0.0384(8) -0.0041(6) 0.0003(6) -0.0017(6)
C3 0.0368(8) 0.0420(9) 0.0416(9) 0.0002(7) 0.0022(7) 0.0028(7)
C4 0.0382(9) 0.0421(9) 0.0430(9) 0.0004(7) 0.0011(7) 0.0014(7)
C5 0.0764(15) 0.0660(14) 0.0710(14) 0.0264(11) 0.0074(12) 0.0060(11)
C6 0.102(2) 0.0914(18) 0.0541(13) 0.0076(12) 0.0252(13) 0.0209(15)
C7 0.0708(15) 0.0846(17) 0.0884(18) 0.0244(14) 0.0002(13) -0.0284(13)
C11 0.0458(9) 0.0393(9) 0.0584(11) 0.0003(8) 0.0094(8) 0.0043(7)
C12 0.0708(14) 0.0483(11) 0.0798(15) 0.0013(10) -0.0044(11) 0.0134(10)
C13 0.0802(16) 0.0487(12) 0.108(2) 0.0109(13) 0.0144(15) 0.0232(12)
C14 0.0732(15) 0.0383(10) 0.1068(19) -0.0037(11) 0.0385(14) 0.0000(10)
C15 0.0857(18) 0.0524(14) 0.138(3) -0.0313(15) -0.0064(17) -0.0016(13)
C16 0.0696(14) 0.0502(12) 0.113(2) -0.0206(13) -0.0198(14) 0.0084(10)
C21 0.0432(9) 0.0398(9) 0.0562(11) -0.0002(8) -0.0043(8) 0.0056(7)
C22 0.0514(11) 0.0661(13) 0.0649(13) -0.0141(10) -0.0053(9) 0.0037(9)
C23 0.0741(17) 0.103(2) 0.0755(16) -0.0326(15) -0.0147(13) 0.0030(14)
C24 0.0602(15) 0.0872(18) 0.099(2) -0.0240(15) -0.0272(13) 0.0048(12)
C25 0.0455(11) 0.0648(13) 0.0987(18) -0.0036(12) -0.0115(11) 0.0026(10)
C26 0.0455(11) 0.0621(12) 0.0710(13) -0.0009(10) -0.0017(9) 0.0051(9)
C31 0.0367(9) 0.0469(9) 0.0516(10) 0.0079(8) 0.0010(7) -0.0029(7)
C32 0.0390(9) 0.0523(10) 0.0642(12) 0.0130(9) 0.0023(8) -0.0018(8)
C33 0.0408(10) 0.0640(13) 0.0851(16) 0.0143(12) -0.0068(10) -0.0029(9)
C34 0.0493(12) 0.0695(14) 0.0824(16) 0.0097(12) -0.0185(11) -0.0069(10)
C35 0.0602(13) 0.0640(13) 0.0576(12) 0.0032(10) -0.0108(10) -0.0109(10)
C36 0.0471(10) 0.0526(10) 0.0465(10) 0.0054(8) -0.0023(8) -0.0062(8)
C37 0.0438(11) 0.0766(14) 0.0791(15) 0.0021(12) 0.0130(10) 0.0115(10)
C38 0.0732(18) 0.111(2) 0.123(3) -0.015(2) -0.0488(18) 0.0040(16)
C39 0.0570(12) 0.0704(13) 0.0485(11) -0.0118(9) -0.0019(9) 0.0000(10)
C41 0.0392(9) 0.0446(9) 0.0529(10) -0.0004(8) 0.0031(7) 0.0045(7)
C42 0.0424(10) 0.0474(10) 0.0607(11) 0.0066(8) 0.0035(8) 0.0044(8)
C43 0.0671(13) 0.0470(11) 0.0799(15) 0.0109(10) 0.0053(11) 0.0022(10)
C44 0.0811(16) 0.0488(12) 0.0879(17) -0.0065(11) 0.0033(13) 0.0045(11)
C45 0.0795(15) 0.0557(12) 0.0714(14) -0.0157(11) 0.0035(11) 0.0065(11)
C46 0.0544(11) 0.0512(11) 0.0577(12) -0.0051(9) 0.0040(9) 0.0072(8)
C47 0.0562(12) 0.0589(12) 0.0552(11) 0.0156(9) 0.0024(9) -0.0029(9)
C48 0.155(3) 0.0514(15) 0.125(3) -0.0096(16) 0.002(2) -0.0026(17)
C49 0.1029(19) 0.0694(14) 0.0477(11) -0.0076(10) 0.0091(12) 0.0079(13)
C51 0.0408(9) 0.0451(9) 0.0423(9) 0.0001(7) 0.0040(7) 0.0033(7)
F52 0.0590(6) 0.0447(6) 0.0503(6) -0.0022(4) 0.0062(5) -0.0071(5)
C52 0.0442(9) 0.0474(9) 0.0452(9) -0.0009(7) 0.0066(7) 0.0016(7)
F53 0.0770(8) 0.0777(9) 0.0614(7) -0.0218(6) 0.0009(6) -0.0175(7)
C53 0.0518(11) 0.0620(12) 0.0497(11) -0.0142(9) 0.0013(8) -0.0038(9)
F54 0.1014(11) 0.1277(13) 0.0395(7) -0.0163(7) 0.0005(6) -0.0141(9)
C54 0.0671(13) 0.0840(15) 0.0374(10) -0.0084(10) 0.0034(9) 0.0006(11)
F55 0.1115(12) 0.1015(11) 0.0453(7) 0.0113(7) 0.0211(7) -0.0172(9)
C55 0.0669(13) 0.0742(14) 0.0417(10) 0.0073(9) 0.0127(9) 0.0005(11)
F56 0.0765(8) 0.0621(7) 0.0544(7) 0.0035(5) 0.0177(6) -0.0184(6)
C56 0.0531(11) 0.0529(10) 0.0459(10) 0.0017(8) 0.0077(8) -0.0017(8)
C61 0.0427(9) 0.0399(9) 0.0400(8) 0.0020(7) 0.0053(7) -0.0014(7)
F62 0.0493(6) 0.0473(6) 0.0696(7) 0.0046(5) -0.0109(5) 0.0007(5)
C62 0.0443(9) 0.0426(9) 0.0470(10) 0.0027(7) 0.0024(7) -0.0014(7)
F63 0.0800(8) 0.0443(6) 0.0876(9) 0.0076(6) -0.0118(7) 0.0125(6)
C63 0.0609(12) 0.0405(9) 0.0564(11) 0.0051(8) -0.0020(9) 0.0051(8)
F64 0.1353(14) 0.0361(7) 0.1298(14) -0.0032(7) -0.0436(11) -0.0083(7)
C64 0.0843(15) 0.0368(10) 0.0717(14) -0.0011(9) -0.0109(11) -0.0063(10)
F65 0.1075(12) 0.0587(8) 0.1309(14) 0.0004(8) -0.0603(11) -0.0225(8)
C65 0.0692(14) 0.0487(11) 0.0714(14) 0.0007(10) -0.0205(11) -0.0133(10)
F66 0.0558(7) 0.0503(6) 0.0821(8) 0.0047(6) -0.0209(6) -0.0025(5)
C66 0.0496(10) 0.0423(9) 0.0524(10) 0.0052(8) -0.0036(8) -0.0006(8)

loop_
_atom_type_symbol
_atom_type_description
_atom_type_scat_dispersion_real
_atom_type_scat_dispersion_imag
_atom_type_scat_source
C C 0.0181 0.0091 'International Tables Vol C Tables 4.2.6.8 and 6.1.1.4'
H H 0.0000 0.0000 'International Tables Vol C Tables 4.2.6.8 and 6.1.1.4'
N N 0.0311 0.0180 'International Tables Vol C Tables 4.2.6.8 and 6.1.1.4'
O O 0.0492 0.0322 'International Tables Vol C Tables 4.2.6.8 and 6.1.1.4'
F F 0.0727 0.0534 'International Tables Vol C Tables 4.2.6.8 and 6.1.1.4'
Si Si 0.2541 0.3302 'International Tables Vol C Tables 4.2.6.8 and 6.1.1.4'
P P 0.2955 0.4335 'International Tables Vol C Tables 4.2.6.8 and 6.1.1.4'
B B 0.0090 0.0039 'International Tables Vol C Tables 4.2.6.8 and 6.1.1.4'

loop_
_geom_angle_atom_site_label_1
_geom_angle_atom_site_label_2
_geom_angle_atom_site_label_3
_geom_angle
N1 P1 C1 97.13(7)
N1 P1 C21 109.96(8)
C1 P1 C21 115.61(8)
N1 P1 C11 110.54(8)
C1 P1 C11 115.38(8)
C21 P1 C11 107.77(9)
O2 P2 C4 109.08(8)
O2 P2 C31 109.39(8)
C4 P2 C31 113.39(8)
O2 P2 C41 115.13(8)
C4 P2 C41 102.64(8)
C31 P2 C41 107.19(8)
C7 Si1 C5 108.89(13)
C7 Si1 C6 110.65(15)
C5 Si1 C6 108.20(12)
C7 Si1 C1 108.02(10)
C5 Si1 C1 109.99(9)
C6 Si1 C1 111.07(11)
N1 B1 C2 100.41(13)
N1 B1 C61 113.34(14)
C2 B1 C61 108.20(13)
N1 B1 C51 103.99(14)
C2 B1 C51 118.23(14)
C61 B1 C51 112.17(14)
O1 N1 B1 126.23(14)
O1 N1 P1 119.34(12)
B1 N1 P1 114.34(11)
C2 C1 P1 109.10(12)
C2 C1 Si1 127.49(13)
P1 C1 Si1 123.05(9)
C1 C2 C3 119.58(15)
C1 C2 B1 118.65(15)
C3 C2 B1 121.45(14)
C2 C3 C4 114.32(14)
C2 C3 H3A 108.7
C4 C3 H3A 108.7
C2 C3 H3B 108.7
C4 C3 H3B 108.7
H3A C3 H3B 107.6
C3 C4 P2 110.51(12)
C3 C4 H4A 109.5
P2 C4 H4A 109.5
C3 C4 H4B 109.5
P2 C4 H4B 109.5
H4A C4 H4B 108.1
Si1 C5 H5A 109.5
Si1 C5 H5B 109.5
H5A C5 H5B 109.5
Si1 C5 H5C 109.5
H5A C5 H5C 109.5
H5B C5 H5C 109.5
Si1 C6 H6A 109.5
Si1 C6 H6B 109.5
H6A C6 H6B 109.5
Si1 C6 H6C 109.5
H6A C6 H6C 109.5
H6B C6 H6C 109.5
Si1 C7 H7A 109.5
Si1 C7 H7B 109.5
H7A C7 H7B 109.5
Si1 C7 H7C 109.5
H7A C7 H7C 109.5
H7B C7 H7C 109.5
C16 C11 C12 118.99(19)
C16 C11 P1 118.67(15)
C12 C11 P1 122.27(16)
C11 C12 C13 119.4(2)
C11 C12 H12 120.3
C13 C12 H12 120.3
C14 C13 C12 120.7(2)
C14 C13 H13 119.7
C12 C13 H13 119.7
C13 C14 C15 120.4(2)
C13 C14 H14 119.8
C15 C14 H14 119.8
C14 C15 C16 120.2(3)
C14 C15 H15 119.9
C16 C15 H15 119.9
C11 C16 C15 120.4(2)
C11 C16 H16 119.8
C15 C16 H16 119.8
C22 C21 C26 119.94(18)
C22 C21 P1 121.90(15)
C26 C21 P1 118.15(16)
C21 C22 C23 119.3(2)
C21 C22 H22 120.4
C23 C22 H22 120.4
C24 C23 C22 120.2(3)
C24 C23 H23 119.9
C22 C23 H23 119.9
C25 C24 C23 120.7(2)
C25 C24 H24 119.7
C23 C24 H24 119.7
C24 C25 C26 119.5(2)
C24 C25 H25 120.2
C26 C25 H25 120.2
C25 C26 C21 120.4(2)
C25 C26 H26 119.8
C21 C26 H26 119.8
C36 C31 C32 119.17(17)
C36 C31 P2 125.12(14)
C32 C31 P2 115.34(15)
C33 C32 C31 118.7(2)
C33 C32 C37 116.95(19)
C31 C32 C37 124.36(18)
C34 C33 C32 122.9(2)
C34 C33 H33 118.5
C32 C33 H33 118.5
C33 C34 C35 118.0(2)
C33 C34 C38 121.3(2)
C35 C34 C38 120.7(3)
C34 C35 C36 122.5(2)
C34 C35 H35 118.7
C36 C35 H35 118.7
C35 C36 C31 118.66(19)
C35 C36 C39 116.31(18)
C31 C36 C39 125.00(16)
C32 C37 H37A 109.5
C32 C37 H37B 109.5
H37A C37 H37B 109.5
C32 C37 H37C 109.5
H37A C37 H37C 109.5
H37B C37 H37C 109.5
C34 C38 H38A 109.5
C34 C38 H38B 109.5
H38A C38 H38B 109.5
C34 C38 H38C 109.5
H38A C38 H38C 109.5
H38B C38 H38C 109.5
C36 C39 H39A 109.5
C36 C39 H39B 109.5
H39A C39 H39B 109.5
C36 C39 H39C 109.5
H39A C39 H39C 109.5
H39B C39 H39C 109.5
C42 C41 C46 119.31(18)
C42 C41 P2 120.26(14)
C46 C41 P2 120.40(15)
C43 C42 C41 118.53(19)
C43 C42 C47 116.64(18)
C41 C42 C47 124.82(17)
C44 C43 C42 123.1(2)
C44 C43 H43 118.5
C42 C43 H43 118.5
C43 C44 C45 117.6(2)
C43 C44 C48 121.5(3)
C45 C44 C48 120.9(3)
C44 C45 C46 122.9(2)
C44 C45 H45 118.6
C46 C45 H45 118.6
C45 C46 C41 118.6(2)
C45 C46 C49 116.3(2)
C41 C46 C49 125.11(19)
C42 C47 H47A 109.5
C42 C47 H47B 109.5
H47A C47 H47B 109.5
C42 C47 H47C 109.5
H47A C47 H47C 109.5
H47B C47 H47C 109.5
C44 C48 H48A 109.5
C44 C48 H48B 109.5
H48A C48 H48B 109.5
C44 C48 H48C 109.5
H48A C48 H48C 109.5
H48B C48 H48C 109.5
C46 C49 H49A 109.5
C46 C49 H49B 109.5
H49A C49 H49B 109.5
C46 C49 H49C 109.5
H49A C49 H49C 109.5
H49B C49 H49C 109.5
C56 C51 C52 112.93(16)
C56 C51 B1 122.89(16)
C52 C51 B1 123.80(16)
F52 C52 C53 115.50(17)
F52 C52 C51 119.85(15)
C53 C52 C51 124.64(18)
F53 C53 C52 120.68(19)
F53 C53 C54 119.99(18)
C52 C53 C54 119.33(19)
F54 C54 C55 120.4(2)
F54 C54 C53 120.6(2)
C55 C54 C53 118.96(18)
F55 C55 C54 119.95(19)
F55 C55 C56 120.4(2)
C54 C55 C56 119.67(19)
F56 C56 C55 115.02(17)
F56 C56 C51 120.55(17)
C55 C56 C51 124.42(19)
C66 C61 C62 113.35(16)
C66 C61 B1 125.00(15)
C62 C61 B1 121.65(15)
F62 C62 C63 115.85(16)
F62 C62 C61 119.46(15)
C63 C62 C61 124.67(17)
F63 C63 C64 119.88(17)
F63 C63 C62 121.26(18)
C64 C63 C62 118.86(18)
F64 C64 C63 120.0(2)
F64 C64 C65 120.5(2)
C63 C64 C65 119.46(18)
F65 C65 C64 120.15(19)
F65 C65 C66 120.28(19)
C64 C65 C66 119.56(19)
F66 C66 C65 115.39(17)
F66 C66 C61 120.53(16)
C65 C66 C61 124.08(18)

loop_
_geom_bond_atom_site_label_1
_geom_bond_atom_site_label_2
_geom_bond_distance
P1 N1 1.6937(15)
P1 C1 1.7741(17)
P1 C21 1.7902(19)
P1 C11 1.7924(18)
P2 O2 1.4889(13)
P2 C4 1.8220(17)
P2 C31 1.8280(19)
P2 C41 1.8295(19)
Si1 C7 1.854(3)
Si1 C5 1.860(2)
Si1 C6 1.867(3)
Si1 C1 1.9011(18)
B1 N1 1.570(2)
B1 C2 1.637(2)
B1 C61 1.648(2)
B1 C51 1.649(3)
N1 O1 1.2915(19)
C1 C2 1.368(2)
C2 C3 1.519(2)
C3 C4 1.531(2)
C3 H3A 0.9800
C3 H3B 0.9800
C4 H4A 0.9800
C4 H4B 0.9800
C5 H5A 0.9700
C5 H5B 0.9700
C5 H5C 0.9700
C6 H6A 0.9700
C6 H6B 0.9700
C6 H6C 0.9700
C7 H7A 0.9700
C7 H7B 0.9700
C7 H7C 0.9700
C11 C16 1.366(3)
C11 C12 1.384(3)
C12 C13 1.392(3)
C12 H12 0.9400
C13 C14 1.347(4)
C13 H13 0.9400
C14 C15 1.349(4)
C14 H14 0.9400
C15 C16 1.389(3)
C15 H15 0.9400
C16 H16 0.9400
C21 C22 1.380(3)
C21 C26 1.395(3)
C22 C23 1.388(3)
C22 H22 0.9400
C23 C24 1.382(4)
C23 H23 0.9400
C24 C25 1.373(4)
C24 H24 0.9400
C25 C26 1.377(3)
C25 H25 0.9400
C26 H26 0.9400
C31 C36 1.414(3)
C31 C32 1.418(3)
C32 C33 1.394(3)
C32 C37 1.506(3)
C33 C34 1.366(4)
C33 H33 0.9400
C34 C35 1.385(4)
C34 C38 1.514(3)
C35 C36 1.395(3)
C35 H35 0.9400
C36 C39 1.506(3)
C37 H37A 0.9700
C37 H37B 0.9700
C37 H37C 0.9700
C38 H38A 0.9700
C38 H38B 0.9700
C38 H38C 0.9700
C39 H39A 0.9700
C39 H39B 0.9700
C39 H39C 0.9700
C41 C42 1.413(3)
C41 C46 1.416(3)
C42 C43 1.399(3)
C42 C47 1.512(3)
C43 C44 1.370(4)
C43 H43 0.9400
C44 C45 1.385(4)
C44 C48 1.512(4)
C45 C46 1.393(3)
C45 H45 0.9400
C46 C49 1.507(3)
C47 H47A 0.9700
C47 H47B 0.9700
C47 H47C 0.9700
C48 H48A 0.9700
C48 H48B 0.9700
C48 H48C 0.9700
C49 H49A 0.9700
C49 H49B 0.9700
C49 H49C 0.9700
C51 C56 1.389(3)
C51 C52 1.392(3)
F52 C52 1.354(2)
C52 C53 1.375(3)
F53 C53 1.344(2)
C53 C54 1.376(3)
F54 C54 1.342(2)
C54 C55 1.371(3)
F55 C55 1.345(2)
C55 C56 1.377(3)
F56 C56 1.354(2)
C61 C66 1.381(3)
C61 C62 1.388(3)
F62 C62 1.352(2)
C62 C63 1.377(3)
F63 C63 1.345(2)
C63 C64 1.368(3)
F64 C64 1.343(2)
C64 C65 1.370(3)
F65 C65 1.344(2)
C65 C66 1.377(3)
F66 C66 1.355(2)

loop_
_geom_torsion_atom_site_label_1
_geom_torsion_atom_site_label_2
_geom_torsion_atom_site_label_3
_geom_torsion_atom_site_label_4
_geom_torsion
C2 B1 N1 O1 170.36(16)
C61 B1 N1 O1 -74.5(2)
C51 B1 N1 O1 47.6(2)
C2 B1 N1 P1 -6.13(16)
C61 B1 N1 P1 109.03(14)
C51 B1 N1 P1 -128.90(12)
C1 P1 N1 O1 -170.70(14)
C21 P1 N1 O1 68.71(15)
C11 P1 N1 O1 -50.16(16)
C1 P1 N1 B1 6.06(13)
C21 P1 N1 B1 -114.54(13)
C11 P1 N1 B1 126.60(12)
N1 P1 C1 C2 -3.47(13)
C21 P1 C1 C2 112.73(13)
C11 P1 C1 C2 -120.25(13)
N1 P1 C1 Si1 170.16(10)
C21 P1 C1 Si1 -73.64(12)
C11 P1 C1 Si1 53.38(13)
C7 Si1 C1 C2 53.33(19)
C5 Si1 C1 C2 172.06(16)
C6 Si1 C1 C2 -68.18(19)
C7 Si1 C1 P1 -119.08(14)
C5 Si1 C1 P1 -0.35(15)
C6 Si1 C1 P1 119.41(14)
P1 C1 C2 C3 -173.54(12)
Si1 C1 C2 C3 13.2(2)
P1 C1 C2 B1 0.02(18)
Si1 C1 C2 B1 -173.25(12)
N1 B1 C2 C1 3.75(19)
C61 B1 C2 C1 -115.23(16)
C51 B1 C2 C1 115.92(17)
N1 B1 C2 C3 177.18(14)
C61 B1 C2 C3 58.20(19)
C51 B1 C2 C3 -70.6(2)
C1 C2 C3 C4 -116.95(17)
B1 C2 C3 C4 69.7(2)
C2 C3 C4 P2 170.72(12)
O2 P2 C4 C3 -64.49(14)
C31 P2 C4 C3 173.34(11)
C41 P2 C4 C3 58.06(14)
N1 P1 C11 C16 -63.0(2)
C1 P1 C11 C16 45.9(2)
C21 P1 C11 C16 176.8(2)
N1 P1 C11 C12 119.99(18)
C1 P1 C11 C12 -131.08(18)
C21 P1 C11 C12 -0.2(2)
C16 C11 C12 C13 1.0(4)
P1 C11 C12 C13 177.95(19)
C11 C12 C13 C14 -1.7(4)
C12 C13 C14 C15 1.1(4)
C13 C14 C15 C16 0.3(5)
C12 C11 C16 C15 0.4(4)
P1 C11 C16 C15 -176.7(2)
C14 C15 C16 C11 -1.1(5)
N1 P1 C21 C22 124.11(17)
C1 P1 C21 C22 15.4(2)
C11 P1 C21 C22 -115.34(17)
N1 P1 C21 C26 -54.89(17)
C1 P1 C21 C26 -163.58(15)
C11 P1 C21 C26 65.66(17)
C26 C21 C22 C23 -2.4(3)
P1 C21 C22 C23 178.6(2)
C21 C22 C23 C24 1.6(4)
C22 C23 C24 C25 -0.2(5)
C23 C24 C25 C26 -0.3(4)
C24 C25 C26 C21 -0.5(4)
C22 C21 C26 C25 1.9(3)
P1 C21 C26 C25 -179.11(17)
O2 P2 C31 C36 -103.63(16)
C4 P2 C31 C36 18.37(18)
C41 P2 C31 C36 130.91(16)
O2 P2 C31 C32 69.26(15)
C4 P2 C31 C32 -168.74(13)
C41 P2 C31 C32 -56.20(16)
C36 C31 C32 C33 -1.4(3)
P2 C31 C32 C33 -174.73(15)
C36 C31 C32 C37 178.13(19)
P2 C31 C32 C37 4.8(3)
C31 C32 C33 C34 -0.4(3)
C37 C32 C33 C34 -180.0(2)
C32 C33 C34 C35 0.8(3)
C32 C33 C34 C38 179.8(3)
C33 C34 C35 C36 0.7(3)
C38 C34 C35 C36 -178.3(2)
C34 C35 C36 C31 -2.5(3)
C34 C35 C36 C39 175.5(2)
C32 C31 C36 C35 2.8(3)
P2 C31 C36 C35 175.43(15)
C32 C31 C36 C39 -175.01(19)
P2 C31 C36 C39 -2.4(3)
O2 P2 C41 C42 -168.48(14)
C4 P2 C41 C42 73.14(16)
C31 P2 C41 C42 -46.54(16)
O2 P2 C41 C46 13.67(18)
C4 P2 C41 C46 -104.71(16)
C31 P2 C41 C46 135.60(15)
C46 C41 C42 C43 0.0(3)
P2 C41 C42 C43 -177.86(15)
C46 C41 C42 C47 -178.62(19)
P2 C41 C42 C47 3.5(3)
C41 C42 C43 C44 0.1(3)
C47 C42 C43 C44 178.9(2)
C42 C43 C44 C45 -0.8(4)
C42 C43 C44 C48 178.9(3)
C43 C44 C45 C46 1.4(4)
C48 C44 C45 C46 -178.4(3)
C44 C45 C46 C41 -1.3(4)
C44 C45 C46 C49 179.5(2)
C42 C41 C46 C45 0.5(3)
P2 C41 C46 C45 178.41(17)
C42 C41 C46 C49 179.7(2)
P2 C41 C46 C49 -2.4(3)
N1 B1 C51 C56 -90.28(19)
C2 B1 C51 C56 159.54(17)
C61 B1 C51 C56 32.6(2)
N1 B1 C51 C52 82.1(2)
C2 B1 C51 C52 -28.1(2)
C61 B1 C51 C52 -155.04(16)
C56 C51 C52 F52 176.63(16)
B1 C51 C52 F52 3.6(3)
C56 C51 C52 C53 -2.3(3)
B1 C51 C52 C53 -175.32(18)
F52 C52 C53 F53 2.2(3)
C51 C52 C53 F53 -178.85(17)
F52 C52 C53 C54 -177.82(18)
C51 C52 C53 C54 1.1(3)
F53 C53 C54 F54 -1.3(3)
C52 C53 C54 F54 178.7(2)
F53 C53 C54 C55 -179.4(2)
C52 C53 C54 C55 0.6(3)
F54 C54 C55 F55 1.3(4)
C53 C54 C55 F55 179.4(2)
F54 C54 C55 C56 -179.1(2)
C53 C54 C55 C56 -1.0(4)
F55 C55 C56 F56 -1.7(3)
C54 C55 C56 F56 178.6(2)
F55 C55 C56 C51 179.3(2)
C54 C55 C56 C51 -0.3(3)
C52 C51 C56 F56 -177.06(17)
B1 C51 C56 F56 -3.9(3)
C52 C51 C56 C55 1.9(3)
B1 C51 C56 C55 175.01(19)
N1 B1 C61 C66 -17.6(2)
C2 B1 C61 C66 92.8(2)
C51 B1 C61 C66 -134.99(18)
N1 B1 C61 C62 163.73(16)
C2 B1 C61 C62 -85.84(19)
C51 B1 C61 C62 46.3(2)
C66 C61 C62 F62 179.67(16)
B1 C61 C62 F62 -1.5(3)
C66 C61 C62 C63 1.5(3)
B1 C61 C62 C63 -179.64(18)
F62 C62 C63 F63 1.4(3)
C61 C62 C63 F63 179.60(18)
F62 C62 C63 C64 -178.67(19)
C61 C62 C63 C64 -0.5(3)
F63 C63 C64 F64 0.3(4)
C62 C63 C64 F64 -179.6(2)
F63 C63 C64 C65 179.6(2)
C62 C63 C64 C65 -0.3(4)
F64 C64 C65 F65 0.1(4)
C63 C64 C65 F65 -179.3(2)
F64 C64 C65 C66 179.2(2)
C63 C64 C65 C66 -0.2(4)
F65 C65 C66 F66 1.2(3)
C64 C65 C66 F66 -177.9(2)
F65 C65 C66 C61 -179.5(2)
C64 C65 C66 C61 1.4(4)
C62 C61 C66 F66 177.30(17)
B1 C61 C66 F66 -1.5(3)
C62 C61 C66 C65 -2.0(3)
B1 C61 C66 C65 179.2(2)

loop_
_platon_squeeze_void_nr
_platon_squeeze_void_average_x
_platon_squeeze_void_average_y
_platon_squeeze_void_average_z
_platon_squeeze_void_volume
_platon_squeeze_void_count_electrons
_platon_squeeze_void_content
1 0.000 0.500 0.000 622 104 ' '
2 0.000 1.000 0.500 622 104 ' '
